data_7229892
loop_
_publ_author_name
'Amombo Noa, Francoise M.'
'Mehlana, Gift'

_publ_section_title
;
 Co-crystals and Salts of Vanillic Acid and Vanillin with Amines
;
_journal_coden_ASTM CRECF4
_journal_issue 7
_journal_name_full CrystEngComm
_journal_page_first 896
_journal_page_last 905
_journal_paper_doi 10.1039/c7ce02022h
_journal_volume 20
_journal_year 2018
_chemical_formula_sum 'C14 H14 N2 O4'
_chemical_formula_weight 274.27
_space_group_crystal_system triclinic
_space_group_IT_number 2
_space_group_name_Hall '-P 1'
_space_group_name_H-M_alt 'P -1'
_symmetry_space_group_name_Hall '-P 1'
_symmetry_space_group_name_H-M 'P -1'
_atom_sites_solution_hydrogens mixed
_audit_creation_method SHELXL-2017/1
_audit_update_record
;
2017-09-11 deposited with the CCDC.
2018-01-08 downloaded from the CCDC.
;
_cell_angle_alpha 91.58(3)
_cell_angle_beta 92.89(3)
_cell_angle_gamma 116.34(3)
_cell_formula_units_Z 2
_cell_length_a 7.8201(16)
_cell_length_b 8.3180(17)
_cell_length_c 11.360(2)
_cell_measurement_reflns_used 9448
_cell_measurement_temperature 293(2)
_cell_measurement_theta_max 28.201
_cell_measurement_theta_min 1.798
_cell_volume 660.3(3)
_computing_cell_refinement 'SAINT-Plus (Bruker, 2004)'
_computing_data_collection 'APEX2 (Bruker, 2005)'
_computing_data_reduction 'SAINT-Plus and XPREP (Bruker 2004)'
_computing_molecular_graphics 'X-seed (Barbour, 1999)'
_computing_publication_material 'SHELXS-2017 (Sheldrick, 2017)'
_computing_structure_refinement 'SHELXL-2017/1 (Sheldrick, 2017)'
_computing_structure_solution 'SHELXS-2017 (Sheldrick, 2017)'
_diffrn_ambient_temperature 293(2)
_diffrn_measured_fraction_theta_full 0.985
_diffrn_measured_fraction_theta_max 0.975
_diffrn_measurement_device_type 'Bruker Kappa Duo Apex II diffractometer'
_diffrn_measurement_method '1.2\% \f scans and \w scans'
_diffrn_radiation_type MoK\a
_diffrn_radiation_wavelength 0.71073
_diffrn_reflns_av_R_equivalents 0.0175
_diffrn_reflns_av_unetI/netI 0.0202
_diffrn_reflns_Laue_measured_fraction_full 0.985
_diffrn_reflns_Laue_measured_fraction_max 0.975
_diffrn_reflns_limit_h_max 10
_diffrn_reflns_limit_h_min -10
_diffrn_reflns_limit_k_max 11
_diffrn_reflns_limit_k_min -10
_diffrn_reflns_limit_l_max 10
_diffrn_reflns_limit_l_min -14
_diffrn_reflns_number 9448
_diffrn_reflns_point_group_measured_fraction_full 0.985
_diffrn_reflns_point_group_measured_fraction_max 0.975
_diffrn_reflns_theta_full 25.242
_diffrn_reflns_theta_max 28.201
_diffrn_reflns_theta_min 1.798
_diffrn_source 'fine-focus sealed tube'
_exptl_absorpt_coefficient_mu 0.103
_exptl_absorpt_correction_type multi-scan
_exptl_absorpt_process_details '(SADABS; Sheldrick, 1996)'
_exptl_crystal_colour 'light yellow'
_exptl_crystal_density_diffrn 1.379
_exptl_crystal_density_meas ?
_exptl_crystal_density_method 'not measured'
_exptl_crystal_description block
_exptl_crystal_F_000 288
_exptl_crystal_size_max 0.60
_exptl_crystal_size_mid 0.27
_exptl_crystal_size_min 0.18
_exptl_transmission_factor_max 0.982
_exptl_transmission_factor_min 0.940
_refine_diff_density_max 0.325
_refine_diff_density_min -0.193
_refine_diff_density_rms 0.039
_refine_ls_extinction_method none
_refine_ls_goodness_of_fit_ref 1.057
_refine_ls_hydrogen_treatment refU
_refine_ls_matrix_type full
_refine_ls_number_parameters 208
_refine_ls_number_reflns 3173
_refine_ls_number_restraints 0
_refine_ls_restrained_S_all 1.057
_refine_ls_R_factor_all 0.0493
_refine_ls_R_factor_gt 0.0390
_refine_ls_shift/su_max 0.000
_refine_ls_shift/su_mean 0.000
_refine_ls_structure_factor_coef Fsqd
_refine_ls_weighting_details 'w=1/[\s^2^(Fo^2^)+(0.0633P)^2^+0.1072P] where P=(Fo^2^+2Fc^2^)/3'
_refine_ls_weighting_scheme calc
_refine_ls_wR_factor_gt 0.1069
_refine_ls_wR_factor_ref 0.1146
_reflns_Friedel_coverage 0.000
_reflns_number_gt 2594
_reflns_number_total 3173
_reflns_threshold_expression 'I > 2\s(I)'
_cod_duplicate_entry 7229901
_cod_data_source_file c7ce01908d2.cif
_cod_data_source_block vaninm
_cod_depositor_comments
;
The following automatic conversions were performed:

'_exptl_crystal_density_meas' value 'none' was changed to '?' - the
value is perceived as not measured.

Automatic conversion script
Id: cif_fix_values 4973 2017-02-22 13:04:09Z antanas 

 Replaced the incorrect bibliographical reference to the original
 publication with a proper one.

 Antanas Vaitkus,
 2019-09-19

 Marked entry as a duplicate of entry 7229901.

 Antanas Vaitkus,
 2019-09-19
;
_cod_database_code 7229892
_shelx_shelxl_version_number 2017/1
_shelx_space_group_comment
;
The symmetry employed for this shelxl refinement is uniquely defined
by the following loop, which should always be used as a source of
symmetry information in preference to the above space-group names.
They are only intended as comments.
;
_exptl_absorpt_special_details 'Absorption corrections were made using the program SADABS (Sheldrick, 1996)'

loop_
_space_group_symop_operation_xyz
'x, y, z'
'-x, -y, -z'

loop_
_atom_site_label
_atom_site_type_symbol
_atom_site_fract_x
_atom_site_fract_y
_atom_site_fract_z
_atom_site_U_iso_or_equiv
_atom_site_adp_type
_atom_site_occupancy
_atom_site_site_symmetry_order
_atom_site_calc_flag
_atom_site_refinement_flags_posn
O2 O 0.61799(13) 0.43897(11) 0.38328(8) 0.0327(2) Uani 1 1 d .
O3 O 0.82352(13) 0.75409(13) 0.50804(8) 0.0362(2) Uani 1 1 d .
O5 O 0.85310(15) 0.00452(13) 0.87227(9) 0.0473(3) Uani 1 1 d .
N2 N 1.08743(16) 0.24589(16) 0.97422(10) 0.0326(3) Uani 1 1 d .
N1 N 0.86327(15) 0.49458(15) 0.62452(10) 0.0328(3) Uani 1 1 d .
C3 C 0.53933(16) 0.59413(15) 0.22609(10) 0.0250(2) Uani 1 1 d .
H3 H 0.466346 0.487794 0.181285 0.032(4) Uiso 1 1 calc R
C4 C 0.62532(15) 0.59015(15) 0.33413(10) 0.0245(2) Uani 1 1 d .
C5 C 0.73562(17) 0.75206(16) 0.40282(11) 0.0280(3) Uani 1 1 d .
C2 C 0.56209(16) 0.75931(16) 0.18362(11) 0.0278(3) Uani 1 1 d .
C10 C 0.93370(16) 0.28916(16) 0.79379(10) 0.0271(3) Uani 1 1 d .
C9 C 0.95713(17) 0.16805(17) 0.88357(11) 0.0304(3) Uani 1 1 d .
C11 C 0.98808(17) 0.47056(16) 0.81738(11) 0.0296(3) Uani 1 1 d .
H11 H 1.050056 0.526755 0.889641 0.035(4) Uiso 1 1 calc R
C12 C 0.94830(18) 0.56668(17) 0.73117(12) 0.0320(3) Uani 1 1 d .
H12 H 0.982510 0.687489 0.748384 0.039(4) Uiso 1 1 calc R
C14 C 0.84643(19) 0.21330(18) 0.68307(12) 0.0338(3) Uani 1 1 d .
H14 H 0.809136 0.092440 0.663784 0.043(4) Uiso 1 1 calc R
C13 C 0.81598(19) 0.32113(18) 0.60187(12) 0.0359(3) Uani 1 1 d .
H13 H 0.759523 0.269706 0.527580 0.047(4) Uiso 1 1 calc R
C6 C 0.75823(19) 0.91507(17) 0.36004(13) 0.0353(3) Uani 1 1 d .
H6 H 0.830790 1.021729 0.404609 0.055(5) Uiso 1 1 calc R
C1 C 0.47707(19) 0.76744(18) 0.06817(12) 0.0353(3) Uani 1 1 d .
C7 C 0.67215(19) 0.91813(17) 0.25056(13) 0.0353(3) Uani 1 1 d .
H7 H 0.688308 1.027257 0.221870 0.058(5) Uiso 1 1 calc R
C8 C 0.5102(2) 0.27373(16) 0.31512(12) 0.0361(3) Uani 1 1 d .
H8A H 0.379790 0.253700 0.302788 0.044(4) Uiso 1 1 calc R
H8B H 0.514768 0.176542 0.356605 0.048(4) Uiso 1 1 calc R
H8C H 0.563875 0.280040 0.240214 0.043(4) Uiso 1 1 calc R
O1 O 0.37463(14) 0.64089(13) 0.00074(8) 0.0390(2) Uani 1 1 d .
H5 H 0.819(3) 0.646(3) 0.5305(19) 0.072(6) Uiso 1 1 d .
H1 H 0.510(3) 0.895(3) 0.0479(17) 0.059(5) Uiso 1 1 d .
H2A H 1.106(2) 0.173(2) 1.0233(15) 0.041(4) Uiso 1 1 d .
H2B H 1.174(2) 0.365(2) 0.9773(15) 0.045(4) Uiso 1 1 d .

loop_
_atom_site_aniso_label
_atom_site_aniso_U_11
_atom_site_aniso_U_22
_atom_site_aniso_U_33
_atom_site_aniso_U_23
_atom_site_aniso_U_13
_atom_site_aniso_U_12
O2 0.0407(5) 0.0223(4) 0.0296(5) -0.0001(3) -0.0096(4) 0.0104(4)
O3 0.0409(5) 0.0319(5) 0.0305(5) -0.0055(4) -0.0141(4) 0.0135(4)
O5 0.0543(6) 0.0285(5) 0.0413(6) 0.0078(4) -0.0150(5) 0.0040(4)
N2 0.0358(6) 0.0291(6) 0.0290(6) 0.0039(4) -0.0054(4) 0.0116(5)
N1 0.0314(5) 0.0365(6) 0.0279(6) 0.0053(4) -0.0010(4) 0.0127(5)
C3 0.0234(5) 0.0223(5) 0.0263(6) -0.0029(4) -0.0025(4) 0.0082(4)
C4 0.0235(5) 0.0225(5) 0.0262(6) -0.0005(4) -0.0006(4) 0.0095(4)
C5 0.0250(5) 0.0289(6) 0.0275(6) -0.0047(5) -0.0054(4) 0.0109(5)
C2 0.0257(6) 0.0266(6) 0.0310(7) 0.0000(5) -0.0034(4) 0.0122(5)
C10 0.0222(5) 0.0298(6) 0.0252(6) 0.0040(5) 0.0004(4) 0.0078(5)
C9 0.0311(6) 0.0288(6) 0.0269(6) 0.0040(5) 0.0000(5) 0.0095(5)
C11 0.0281(6) 0.0310(6) 0.0260(6) 0.0010(5) -0.0035(4) 0.0106(5)
C12 0.0304(6) 0.0299(6) 0.0325(7) 0.0030(5) -0.0034(5) 0.0110(5)
C14 0.0369(7) 0.0297(6) 0.0287(7) 0.0009(5) -0.0035(5) 0.0100(5)
C13 0.0401(7) 0.0368(7) 0.0263(7) -0.0003(5) -0.0058(5) 0.0140(6)
C6 0.0368(7) 0.0239(6) 0.0415(8) -0.0093(5) -0.0127(5) 0.0126(5)
C1 0.0355(7) 0.0298(6) 0.0387(8) 0.0040(5) -0.0077(5) 0.0137(5)
C7 0.0367(7) 0.0226(6) 0.0454(8) -0.0017(5) -0.0104(5) 0.0137(5)
C8 0.0464(8) 0.0222(6) 0.0334(7) -0.0011(5) -0.0076(5) 0.0109(5)
O1 0.0393(5) 0.0391(5) 0.0318(5) 0.0013(4) -0.0090(4) 0.0126(4)

loop_
_atom_type_symbol
_atom_type_description
_atom_type_scat_dispersion_real
_atom_type_scat_dispersion_imag
_atom_type_scat_source
C C 0.0033 0.0016 'International Tables Vol C Tables 4.2.6.8 and 6.1.1.4'
H H 0.0000 0.0000 'International Tables Vol C Tables 4.2.6.8 and 6.1.1.4'
N N 0.0061 0.0033 'International Tables Vol C Tables 4.2.6.8 and 6.1.1.4'
O O 0.0106 0.0060 'International Tables Vol C Tables 4.2.6.8 and 6.1.1.4'

loop_
_geom_angle_atom_site_label_1
_geom_angle_atom_site_label_2
_geom_angle_atom_site_label_3
_geom_angle
C4 O2 C8 115.89(10)
C5 O3 H5 116.9(14)
C9 N2 H2A 116.7(11)
C9 N2 H2B 122.5(11)
H2A N2 H2B 119.2(15)
C13 N1 C12 117.12(11)
C4 C3 C2 119.91(11)
C4 C3 H3 120.0
C2 C3 H3 120.0
O2 C4 C3 125.32(11)
O2 C4 C5 114.58(10)
C3 C4 C5 120.09(11)
O3 C5 C6 118.39(12)
O3 C5 C4 121.91(11)
C6 C5 C4 119.69(11)
C7 C2 C3 119.89(12)
C7 C2 C1 119.16(12)
C3 C2 C1 120.92(12)
C11 C10 C14 118.13(11)
C11 C10 C9 123.55(11)
C14 C10 C9 118.27(11)
O5 C9 N2 123.13(12)
O5 C9 C10 119.30(11)
N2 C9 C10 117.53(11)
C10 C11 C12 118.83(12)
C10 C11 H11 120.6
C12 C11 H11 120.6
N1 C12 C11 123.46(12)
N1 C12 H12 118.3
C11 C12 H12 118.3
C13 C14 C10 118.82(12)
C13 C14 H14 120.6
C10 C14 H14 120.6
N1 C13 C14 123.60(12)
N1 C13 H13 118.2
C14 C13 H13 118.2
C7 C6 C5 119.89(12)
C7 C6 H6 120.1
C5 C6 H6 120.1
O1 C1 C2 126.86(12)
O1 C1 H1 120.9(11)
C2 C1 H1 112.2(11)
C6 C7 C2 120.52(12)
C6 C7 H7 119.7
C2 C7 H7 119.7
O2 C8 H8A 109.5
O2 C8 H8B 109.5
H8A C8 H8B 109.5
O2 C8 H8C 109.5
H8A C8 H8C 109.5
H8B C8 H8C 109.5

loop_
_geom_bond_atom_site_label_1
_geom_bond_atom_site_label_2
_geom_bond_distance
O2 C4 1.3691(14)
O2 C8 1.4305(16)
O3 C5 1.3443(15)
O3 H5 0.93(2)
O5 C9 1.2354(16)
N2 C9 1.3378(17)
N2 H2A 0.890(17)
N2 H2B 0.914(18)
N1 C13 1.3346(18)
N1 C12 1.3396(18)
C3 C4 1.3778(16)
C3 C2 1.4073(17)
C3 H3 0.9300
C4 C5 1.4177(17)
C5 C6 1.3922(18)
C2 C7 1.3906(19)
C2 C1 1.4572(18)
C10 C11 1.3879(18)
C10 C14 1.3904(18)
C10 C9 1.5134(17)
C11 C12 1.3886(17)
C11 H11 0.9300
C12 H12 0.9300
C14 C13 1.3875(19)
C14 H14 0.9300
C13 H13 0.9300
C6 C7 1.3903(19)
C6 H6 0.9300
C1 O1 1.2173(17)
C1 H1 1.011(19)
C7 H7 0.9300
C8 H8A 0.9600
C8 H8B 0.9600
C8 H8C 0.9600

loop_
_geom_hbond_atom_site_label_D
_geom_hbond_atom_site_label_H
_geom_hbond_atom_site_label_A
_geom_hbond_distance_DH
_geom_hbond_distance_HA
_geom_hbond_distance_DA
_geom_hbond_angle_DHA
_geom_hbond_site_symmetry_A
_geom_hbond_publ_flag
C11 H11 O1 0.93 2.53 3.299(2) 140.1 1_656 yes
C6 H6 O3 0.93 2.63 3.436(2) 145.2 2_776 yes
O3 H5 N1 0.93(2) 1.81(2) 2.6867(16) 157(2) . yes
N2 H2A O5 0.890(17) 2.039(18) 2.9283(17) 176.7(15) 2_757 yes
N2 H2B O1 0.914(18) 2.131(18) 3.043(2) 175.1(15) 1_656 yes

loop_
_geom_torsion_atom_site_label_1
_geom_torsion_atom_site_label_2
_geom_torsion_atom_site_label_3
_geom_torsion_atom_site_label_4
_geom_torsion
C8 O2 C4 C3 -0.41(17)
C8 O2 C4 C5 -179.03(11)
C2 C3 C4 O2 -178.15(11)
C2 C3 C4 C5 0.40(17)
O2 C4 C5 O3 -0.55(17)
C3 C4 C5 O3 -179.25(11)
O2 C4 C5 C6 178.02(11)
C3 C4 C5 C6 -0.68(18)
C4 C3 C2 C7 0.34(18)
C4 C3 C2 C1 178.24(11)
C11 C10 C9 O5 156.01(13)
C14 C10 C9 O5 -21.47(18)
C11 C10 C9 N2 -21.94(18)
C14 C10 C9 N2 160.57(12)
C14 C10 C11 C12 1.82(18)
C9 C10 C11 C12 -175.67(11)
C13 N1 C12 C11 -0.15(19)
C10 C11 C12 N1 -1.5(2)
C11 C10 C14 C13 -0.62(18)
C9 C10 C14 C13 177.00(12)
C12 N1 C13 C14 1.5(2)
C10 C14 C13 N1 -1.1(2)
O3 C5 C6 C7 178.84(12)
C4 C5 C6 C7 0.2(2)
C7 C2 C1 O1 -178.34(14)
C3 C2 C1 O1 3.7(2)
C5 C6 C7 C2 0.5(2)
C3 C2 C7 C6 -0.8(2)
C1 C2 C7 C6 -178.75(13)
